data_4103100
loop_
_publ_author_name
'Balakrishna R. Bhogala'
'Burjor Captain'
'Anand Parthasarathy'
'V. Ramamurthy'

_publ_section_title
;
 Thiourea as a Template for Photodimerization of Azastilbenes
;
_journal_name_full 'Journal of the American Chemical Society'
_journal_page_first 13434
_journal_page_last 13442
_journal_paper_doi 10.1021/ja105166d
_journal_volume 132
_journal_year 2010
_chemical_formula_moiety 4(CH4N2S),4(C13H11N)
_chemical_formula_sum 'C56 H60 N12 S4'
_chemical_formula_weight 1029.40
_chemical_name_systematic
;

 Thiourea - 1-(4-pyridyl)-2-(phenyl)ethylene (4:4 co-crystal)

;
_space_group_IT_number 7
_symmetry_cell_setting monoclinic
_symmetry_space_group_name_Hall 'P -2yac'
_symmetry_space_group_name_H-M 'P 1 n 1'
_atom_sites_solution_hydrogens geom
_atom_sites_solution_primary direct
_atom_sites_solution_secondary difmap
_audit_creation_method SHELXL-97
_cell_angle_alpha 90.00
_cell_angle_beta 90.8940(10)
_cell_angle_gamma 90.00
_cell_formula_units_Z 2
_cell_length_a 8.4015(5)
_cell_length_b 17.9557(10)
_cell_length_c 18.3422(10)
_cell_measurement_reflns_used 4852
_cell_measurement_temperature 296(2)
_cell_measurement_theta_max 21.56
_cell_measurement_theta_min 2.22
_cell_volume 2766.7(3)
_computing_cell_refinement 'SAINT+  V7.46A (Bruker, 2007)'
_computing_data_collection 'APEX2 v2.2-0 (Bruker, 2007)'
_computing_data_reduction 'SAINT+  V7.46A (Bruker, 2007)'
_computing_molecular_graphics 'XSHELL v4.02 (Bruker, 2000)'
_computing_publication_material 'XCIF v6.12 (Bruker, 2001)'
_computing_structure_refinement 'SHELXL-97 (Sheldrick, 1997)'
_computing_structure_solution 'SHELXS-97 (Sheldrick, 1990)'
_diffrn_ambient_temperature 296(2)
_diffrn_measured_fraction_theta_full 1.000
_diffrn_measured_fraction_theta_max 1.000
_diffrn_measurement_device_type 'Bruker SMART APEX2 CCD diffractometer'
_diffrn_measurement_method 'omega scans'
_diffrn_radiation_monochromator graphite
_diffrn_radiation_source 'fine-focus sealed tube'
_diffrn_radiation_type MoK\a
_diffrn_radiation_wavelength 0.71073
_diffrn_reflns_av_R_equivalents 0.0315
_diffrn_reflns_av_sigmaI/netI 0.0412
_diffrn_reflns_limit_h_max 10
_diffrn_reflns_limit_h_min -10
_diffrn_reflns_limit_k_max 22
_diffrn_reflns_limit_k_min -22
_diffrn_reflns_limit_l_max 22
_diffrn_reflns_limit_l_min -22
_diffrn_reflns_number 24130
_diffrn_reflns_theta_full 26.00
_diffrn_reflns_theta_max 26.00
_diffrn_reflns_theta_min 1.13
_exptl_absorpt_coefficient_mu 0.220
_exptl_absorpt_correction_T_max 0.9698
_exptl_absorpt_correction_T_min 0.9152
_exptl_absorpt_correction_type multi-scan
_exptl_absorpt_process_details '(SADABS 2007/4 Bruker)'
_exptl_crystal_colour colorless
_exptl_crystal_density_diffrn 1.236
_exptl_crystal_density_method 'not measured'
_exptl_crystal_description block
_exptl_crystal_F_000 1088
_exptl_crystal_size_max 0.41
_exptl_crystal_size_mid 0.28
_exptl_crystal_size_min 0.14
_refine_diff_density_max 0.261
_refine_diff_density_min -0.160
_refine_diff_density_rms 0.031
_refine_ls_abs_structure_details 'Flack H D (1983), Acta Cryst. A39, 876-881'
_refine_ls_abs_structure_Flack 0.03(5)
_refine_ls_extinction_method none
_refine_ls_goodness_of_fit_ref 1.015
_refine_ls_hydrogen_treatment constr
_refine_ls_matrix_type full
_refine_ls_number_parameters 833
_refine_ls_number_reflns 10829
_refine_ls_number_restraints 68
_refine_ls_restrained_S_all 1.013
_refine_ls_R_factor_all 0.0780
_refine_ls_R_factor_gt 0.0438
_refine_ls_shift/su_max 0.001
_refine_ls_shift/su_mean 0.000
_refine_ls_structure_factor_coef Fsqd
_refine_ls_weighting_details 'calc w=1/[\s^2^(Fo^2^)+(0.0517P)^2^+0.0000P] where P=(Fo^2^+2Fc^2^)/3'
_refine_ls_weighting_scheme calc
_refine_ls_wR_factor_gt 0.0934
_refine_ls_wR_factor_ref 0.1089
_reflns_number_gt 7200
_reflns_number_total 10829
_reflns_threshold_expression >2sigma(I)
_cod_data_source_file ja105166d_si_004.cif
_cod_data_source_block co-crystal_3c
_cod_database_code 4103100

loop_
_symmetry_equiv_pos_as_xyz
'x, y, z'
'x+1/2, -y, z+1/2'

loop_
_atom_site_label
_atom_site_type_symbol
_atom_site_fract_x
_atom_site_fract_y
_atom_site_fract_z
_atom_site_U_iso_or_equiv
_atom_site_adp_type
_atom_site_occupancy
_atom_site_symmetry_multiplicity
_atom_site_calc_flag
_atom_site_refinement_flags
_atom_site_disorder_assembly
_atom_site_disorder_group
S1 S 0.69413(10) 0.67652(4) 0.69832(6) 0.0720(3) Uani 1 1 d . . .
C2 C 0.6931(4) 0.58228(14) 0.70129(17) 0.0534(7) Uani 1 1 d . . .
N3 N 0.8258(3) 0.54312(13) 0.70158(16) 0.0697(7) Uani 1 1 d . . .
H3A H 0.8218 0.4953 0.7032 0.084 Uiso 1 1 calc R . .
H3B H 0.9163 0.5654 0.7001 0.084 Uiso 1 1 calc R . .
N4 N 0.5579(3) 0.54471(13) 0.70357(16) 0.0706(8) Uani 1 1 d . . .
H4A H 0.5592 0.4968 0.7051 0.085 Uiso 1 1 calc R . .
H4B H 0.4686 0.5681 0.7035 0.085 Uiso 1 1 calc R . .
S5 S 0.19521(10) 0.62408(4) 0.71214(6) 0.0716(3) Uani 1 1 d . . .
C6 C 0.1925(4) 0.70713(15) 0.66899(17) 0.0571(8) Uani 1 1 d . . .
N7 N 0.3252(3) 0.74049(14) 0.64921(17) 0.0825(9) Uani 1 1 d . . .
H7A H 0.3210 0.7828 0.6273 0.099 Uiso 1 1 calc R . .
H7B H 0.4158 0.7199 0.6583 0.099 Uiso 1 1 calc R . .
N8 N 0.0570(3) 0.74178(13) 0.65347(16) 0.0720(8) Uani 1 1 d . . .
H8A H 0.0581 0.7841 0.6315 0.086 Uiso 1 1 calc R . .
H8B H -0.0321 0.7220 0.6654 0.086 Uiso 1 1 calc R . .
S9 S 0.94960(9) 0.11287(4) 0.85971(5) 0.0647(2) Uani 1 1 d . . .
C10 C 0.9503(4) 0.19451(15) 0.90584(18) 0.0574(8) Uani 1 1 d . . .
N11 N 1.0852(3) 0.22871(13) 0.92373(17) 0.0775(8) Uani 1 1 d . . .
H11A H 1.0831 0.2700 0.9475 0.093 Uiso 1 1 calc R . .
H11B H 1.1749 0.2096 0.9115 0.093 Uiso 1 1 calc R . .
N12 N 0.8156(3) 0.22645(14) 0.92606(17) 0.0798(9) Uani 1 1 d . . .
H12A H 0.8181 0.2677 0.9498 0.096 Uiso 1 1 calc R . .
H12B H 0.7258 0.2059 0.9154 0.096 Uiso 1 1 calc R . .
S13 S 0.44986(10) 0.16351(4) 0.87462(6) 0.0809(3) Uani 1 1 d . . .
C14 C 0.4485(4) 0.06998(15) 0.87802(17) 0.0536(7) Uani 1 1 d . . .
N15 N 0.5817(3) 0.03041(13) 0.87854(16) 0.0711(8) Uani 1 1 d . . .
H15A H 0.5775 -0.0174 0.8805 0.085 Uiso 1 1 calc R . .
H15B H 0.6724 0.0525 0.8769 0.085 Uiso 1 1 calc R . .
N16 N 0.3128(3) 0.03192(13) 0.88073(16) 0.0712(8) Uani 1 1 d . . .
H16A H 0.3145 -0.0159 0.8827 0.085 Uiso 1 1 calc R . .
H16B H 0.2233 0.0552 0.8805 0.085 Uiso 1 1 calc R . .
N17 N 0.6796(4) 0.38176(13) 0.69465(18) 0.0734(8) Uani 1 1 d . . .
C18 C 0.5977(4) 0.35760(19) 0.6372(2) 0.0772(10) Uani 1 1 d . . .
H18 H 0.5501 0.3929 0.6068 0.093 Uiso 1 1 calc R . .
C19 C 0.5786(4) 0.28429(18) 0.61977(18) 0.0734(9) Uani 1 1 d . . .
H19 H 0.5196 0.2712 0.5784 0.088 Uiso 1 1 calc R . .
C20 C 0.6461(4) 0.22934(16) 0.66288(18) 0.0600(8) Uani 1 1 d . . .
C21 C 0.7311(4) 0.25374(17) 0.72308(19) 0.0688(9) Uani 1 1 d . . .
H21 H 0.7790 0.2197 0.7547 0.083 Uiso 1 1 calc R . .
C22 C 0.7443(4) 0.3291(2) 0.7359(2) 0.0791(10) Uani 1 1 d . . .
H22 H 0.8032 0.3441 0.7767 0.095 Uiso 1 1 calc R . .
C23 C 0.6253(4) 0.15108(18) 0.64004(19) 0.0717(9) Uani 1 1 d . . .
H23 H 0.5618 0.1420 0.5990 0.086 Uiso 1 1 calc R . .
C24 C 0.6878(4) 0.09467(19) 0.6722(2) 0.0723(10) Uani 1 1 d . . .
H24 H 0.7474 0.1041 0.7144 0.087 Uiso 1 1 calc R . .
C25 C 0.6749(4) 0.01594(17) 0.64907(18) 0.0626(9) Uani 1 1 d . . .
C26 C 0.7341(4) -0.03909(17) 0.69517(19) 0.0738(9) Uani 1 1 d . . .
H26 H 0.7777 -0.0254 0.7401 0.089 Uiso 1 1 calc R . .
C27 C 0.7305(4) -0.11274(18) 0.67659(19) 0.0763(10) Uani 1 1 d . . .
H27 H 0.7717 -0.1482 0.7086 0.092 Uiso 1 1 calc R . .
C28 C 0.6669(5) -0.13421(19) 0.6116(2) 0.0824(11) Uani 1 1 d . . .
H28 H 0.6632 -0.1844 0.5992 0.099 Uiso 1 1 calc R . .
C29 C 0.6077(5) -0.08107(19) 0.5640(2) 0.0890(11) Uani 1 1 d . . .
H29 H 0.5657 -0.0955 0.5190 0.107 Uiso 1 1 calc R . .
C30 C 0.6104(5) -0.0072(2) 0.5828(2) 0.0823(10) Uani 1 1 d . . .
H30 H 0.5683 0.0279 0.5506 0.099 Uiso 1 1 calc R . .
N31 N 0.1786(4) -0.10039(16) 0.6238(2) 0.0886(9) Uani 1 1 d . . .
C32 C 0.0965(5) -0.06087(19) 0.5763(2) 0.0908(11) Uani 1 1 d . . .
H32 H 0.0480 -0.0861 0.5376 0.109 Uiso 1 1 calc R . .
C33 C 0.0774(5) 0.01331(18) 0.5792(2) 0.0847(10) Uani 1 1 d . . .
H33 H 0.0169 0.0371 0.5432 0.102 Uiso 1 1 calc R . .
C34 C 0.1451(5) 0.05462(18) 0.6342(2) 0.0727(10) Uani 1 1 d . . .
C35 C 0.2296(5) 0.0156(2) 0.6847(2) 0.0906(12) Uani 1 1 d . . .
H35 H 0.2775 0.0399 0.7240 0.109 Uiso 1 1 calc R . .
C36 C 0.2441(5) -0.0616(2) 0.6772(2) 0.0960(13) Uani 1 1 d . . .
H36 H 0.3038 -0.0871 0.7123 0.115 Uiso 1 1 calc R . .
C37 C 0.1230(4) 0.1374(2) 0.6339(2) 0.0841(10) Uani 1 1 d . . .
H37A H 0.0594 0.1569 0.5966 0.101 Uiso 1 1 calc R . .
C38 C 0.1800(5) 0.1826(2) 0.6780(2) 0.0869(12) Uani 1 1 d . . .
H38 H 0.2390 0.1625 0.7165 0.104 Uiso 1 1 calc R . .
C39 C 0.1660(4) 0.26436(16) 0.67713(19) 0.0635(9) Uani 1 1 d . . .
C40 C 0.0924(4) 0.30625(18) 0.62252(19) 0.0713(9) Uani 1 1 d . . .
H40 H 0.0436 0.2822 0.5832 0.086 Uiso 1 1 calc R . .
C41 C 0.0908(4) 0.38206(19) 0.6258(2) 0.0791(10) Uani 1 1 d . . .
H41 H 0.0399 0.4091 0.5890 0.095 Uiso 1 1 calc R . .
C42 C 0.1622(5) 0.41861(19) 0.6819(3) 0.0824(12) Uani 1 1 d . . .
H42 H 0.1614 0.4704 0.6831 0.099 Uiso 1 1 calc R . .
C43 C 0.2350(5) 0.3796(2) 0.7365(2) 0.0916(12) Uani 1 1 d . . .
H43 H 0.2829 0.4048 0.7753 0.110 Uiso 1 1 calc R . .
C44 C 0.2383(4) 0.3024(2) 0.7343(2) 0.0792(10) Uani 1 1 d . . .
H44 H 0.2893 0.2761 0.7715 0.095 Uiso 1 1 calc R . .
N45A N 0.9420(18) 0.3853(3) 0.9559(8) 0.072(5) Uani 0.557(9) 1 d PD A 1
C46A C 0.873(5) 0.4225(8) 1.0100(14) 0.088(5) Uani 0.557(9) 1 d PD A 1
H46A H 0.8324 0.3956 1.0489 0.106 Uiso 0.557(9) 1 calc PR A 1
C47A C 0.860(2) 0.4995(7) 1.0107(7) 0.064(3) Uani 0.557(9) 1 d PD A 1
H47A H 0.8237 0.5236 1.0521 0.077 Uiso 0.557(9) 1 calc PR A 1
C48A C 0.9012(17) 0.5409(4) 0.9496(8) 0.053(3) Uani 0.557(9) 1 d PD A 1
C49A C 0.9799(18) 0.5003(7) 0.8952(6) 0.055(2) Uani 0.557(9) 1 d PD A 1
H49A H 1.0242 0.5251 0.8559 0.067 Uiso 0.557(9) 1 calc PR A 1
C50A C 0.991(3) 0.4237(7) 0.9002(11) 0.069(4) Uani 0.557(9) 1 d PD A 1
H50A H 1.0370 0.3981 0.8617 0.083 Uiso 0.557(9) 1 calc PR A 1
C51A C 0.8824(7) 0.6221(3) 0.9494(4) 0.061(2) Uani 0.557(9) 1 d PD A 1
H51A H 0.8288 0.6429 0.9884 0.073 Uiso 0.557(9) 1 calc PR A 1
C52A C 0.9340(9) 0.6682(4) 0.8995(4) 0.056(2) Uani 0.557(9) 1 d PD A 1
H52A H 0.9862 0.6472 0.8602 0.067 Uiso 0.557(9) 1 calc PR A 1
C53A C 0.918(3) 0.7495(5) 0.8995(11) 0.061(4) Uani 0.557(9) 1 d PD A 1
C54A C 0.837(2) 0.7891(8) 0.9528(8) 0.059(3) Uani 0.557(9) 1 d PD A 1
H54A H 0.7801 0.7628 0.9876 0.071 Uiso 0.557(9) 1 calc PR A 1
C55A C 0.837(3) 0.8653(8) 0.9556(10) 0.066(3) Uani 0.557(9) 1 d PD A 1
H55A H 0.7837 0.8897 0.9925 0.080 Uiso 0.557(9) 1 calc PR A 1
C56A C 0.916(3) 0.9054(6) 0.9047(9) 0.073(5) Uani 0.557(9) 1 d PD A 1
H56A H 0.9176 0.9571 0.9070 0.088 Uiso 0.557(9) 1 calc PR A 1
C57A C 0.995(2) 0.8686(8) 0.8493(8) 0.067(4) Uani 0.557(9) 1 d PD A 1
H57A H 1.0470 0.8956 0.8136 0.081 Uiso 0.557(9) 1 calc PR A 1
C58A C 0.996(4) 0.7918(8) 0.8474(12) 0.072(5) Uani 0.557(9) 1 d PD A 1
H58A H 1.0498 0.7676 0.8104 0.087 Uiso 0.557(9) 1 calc PR A 1
N45B N 0.929(3) 0.3850(7) 0.9617(8) 0.094(8) Uani 0.443(9) 1 d PD A 2
C46B C 0.869(6) 0.4377(9) 1.0045(15) 0.074(7) Uani 0.443(9) 1 d PD A 2
H46B H 0.8291 0.4237 1.0496 0.088 Uiso 0.443(9) 1 calc PR A 2
C47B C 0.862(2) 0.5124(7) 0.9852(8) 0.061(4) Uani 0.443(9) 1 d PD A 2
H47B H 0.8060 0.5456 1.0142 0.073 Uiso 0.443(9) 1 calc PR A 2
C48B C 0.936(2) 0.5382(4) 0.9232(9) 0.048(3) Uani 0.443(9) 1 d PD A 2
C49B C 0.989(3) 0.4809(8) 0.8766(9) 0.083(5) Uani 0.443(9) 1 d PD A 2
H49B H 1.0200 0.4920 0.8294 0.100 Uiso 0.443(9) 1 calc PR A 2
C50B C 0.995(5) 0.4084(8) 0.9015(14) 0.096(8) Uani 0.443(9) 1 d PD A 2
H50B H 1.0486 0.3737 0.8735 0.115 Uiso 0.443(9) 1 calc PR A 2
C51B C 0.9422(9) 0.6167(4) 0.9025(4) 0.053(2) Uani 0.443(9) 1 d PD A 2
H51B H 0.9987 0.6275 0.8606 0.064 Uiso 0.443(9) 1 calc PR A 2
C52B C 0.8779(11) 0.6740(4) 0.9356(5) 0.060(3) Uani 0.443(9) 1 d PD A 2
H52B H 0.8142 0.6631 0.9752 0.072 Uiso 0.443(9) 1 calc PR A 2
C53B C 0.895(3) 0.7532(4) 0.9171(13) 0.049(4) Uani 0.443(9) 1 d PD A 2
C54B C 0.838(3) 0.8106(9) 0.9609(11) 0.071(6) Uani 0.443(9) 1 d PD A 2
H54B H 0.7873 0.7986 1.0040 0.085 Uiso 0.443(9) 1 calc PR A 2
C55B C 0.855(4) 0.8840(8) 0.9425(14) 0.082(7) Uani 0.443(9) 1 d PD A 2
H55B H 0.8192 0.9207 0.9741 0.099 Uiso 0.443(9) 1 calc PR A 2
C56B C 0.923(3) 0.9041(7) 0.8787(13) 0.070(6) Uani 0.443(9) 1 d PD A 2
H56B H 0.9290 0.9540 0.8654 0.084 Uiso 0.443(9) 1 calc PR A 2
C57B C 0.984(3) 0.8492(10) 0.8337(9) 0.073(5) Uani 0.443(9) 1 d PD A 2
H57B H 1.0338 0.8621 0.7905 0.088 Uiso 0.443(9) 1 calc PR A 2
C58B C 0.970(5) 0.7754(9) 0.8535(16) 0.067(6) Uani 0.443(9) 1 d PD A 2
H58B H 1.0131 0.7392 0.8233 0.081 Uiso 0.443(9) 1 calc PR A 2
N59A N 0.4111(9) 0.8682(2) 0.8871(4) 0.0740(19) Uani 0.800(8) 1 d PD B 1
C60A C 0.4702(9) 0.8160(4) 0.8442(4) 0.0770(18) Uani 0.800(8) 1 d PD B 1
H60A H 0.5215 0.8307 0.8020 0.092 Uiso 0.800(8) 1 calc PR B 1
C61A C 0.4596(8) 0.7402(3) 0.8591(3) 0.0690(16) Uani 0.800(8) 1 d PD B 1
H61A H 0.5009 0.7058 0.8266 0.083 Uiso 0.800(8) 1 calc PR B 1
C62A C 0.3879(9) 0.7157(2) 0.9220(4) 0.0586(15) Uani 0.800(8) 1 d PD B 1
C63A C 0.3288(9) 0.7711(4) 0.9664(4) 0.0690(19) Uani 0.800(8) 1 d PD B 1
H63A H 0.2787 0.7587 1.0095 0.083 Uiso 0.800(8) 1 calc PR B 1
C64A C 0.3442(12) 0.8450(4) 0.9466(5) 0.078(3) Uani 0.800(8) 1 d PD B 1
H64A H 0.3040 0.8807 0.9780 0.094 Uiso 0.800(8) 1 calc PR B 1
C65A C 0.3752(5) 0.6375(2) 0.9423(2) 0.0615(13) Uani 0.800(8) 1 d PD B 1
H65A H 0.3120 0.6266 0.9821 0.074 Uiso 0.800(8) 1 calc PR B 1
C66A C 0.4433(5) 0.5814(2) 0.9104(2) 0.0635(14) Uani 0.800(8) 1 d PD B 1
H66A H 0.5036 0.5927 0.8698 0.076 Uiso 0.800(8) 1 calc PR B 1
C67A C 0.4365(8) 0.5018(2) 0.9309(3) 0.0582(13) Uani 0.800(8) 1 d PD B 1
C68A C 0.5135(10) 0.4496(3) 0.8891(4) 0.0690(16) Uani 0.800(8) 1 d PD B 1
H68A H 0.5687 0.4649 0.8482 0.083 Uiso 0.800(8) 1 calc PR B 1
C69A C 0.5100(15) 0.3749(5) 0.9072(4) 0.083(4) Uani 0.800(8) 1 d PD B 1
H69A H 0.5659 0.3410 0.8791 0.100 Uiso 0.800(8) 1 calc PR B 1
C70A C 0.4260(12) 0.3500(3) 0.9655(5) 0.083(3) Uani 0.800(8) 1 d PD B 1
H70A H 0.4183 0.2993 0.9756 0.100 Uiso 0.800(8) 1 calc PR B 1
C71A C 0.3540(14) 0.4015(4) 1.0084(5) 0.092(3) Uani 0.800(8) 1 d PD B 1
H71A H 0.2999 0.3857 1.0494 0.110 Uiso 0.800(8) 1 calc PR B 1
C72A C 0.3589(9) 0.4753(3) 0.9929(4) 0.0727(17) Uani 0.800(8) 1 d PD B 1
H72A H 0.3101 0.5089 1.0240 0.087 Uiso 0.800(8) 1 calc PR B 1
N59B N 0.398(4) 0.8740(9) 0.9086(15) 0.055(7) Uiso 0.200(8) 1 d PD B 2
C60B C 0.465(5) 0.8393(11) 0.8532(15) 0.076(10) Uiso 0.200(8) 1 d PD B 2
H60B H 0.5022 0.8679 0.8147 0.091 Uiso 0.200(8) 1 calc PR B 2
C61B C 0.484(3) 0.7625(11) 0.8497(12) 0.062(8) Uiso 0.200(8) 1 d PD B 2
H61B H 0.5419 0.7414 0.8121 0.075 Uiso 0.200(8) 1 calc PR B 2
C62B C 0.416(4) 0.7176(6) 0.9017(16) 0.053(8) Uiso 0.200(8) 1 d PD B 2
C63B C 0.329(4) 0.7543(11) 0.9538(14) 0.054(8) Uiso 0.200(8) 1 d PD B 2
H63B H 0.2747 0.7273 0.9889 0.065 Uiso 0.200(8) 1 calc PR B 2
C64B C 0.322(4) 0.8313(11) 0.9538(16) 0.044(7) Uiso 0.200(8) 1 d PD B 2
H64B H 0.2591 0.8541 0.9885 0.053 Uiso 0.200(8) 1 calc PR B 2
C65B C 0.4344(18) 0.6374(6) 0.9018(8) 0.055(5) Uiso 0.200(8) 1 d PD B 2
H65B H 0.4970 0.6185 0.8647 0.065 Uiso 0.200(8) 1 calc PR B 2
C66B C 0.3769(18) 0.5878(7) 0.9455(8) 0.052(5) Uiso 0.200(8) 1 d PD B 2
H66B H 0.3121 0.6080 0.9811 0.062 Uiso 0.200(8) 1 calc PR B 2
C67B C 0.393(3) 0.5060(7) 0.9506(12) 0.050(7) Uiso 0.200(8) 1 d PD B 2
C68B C 0.483(5) 0.4658(12) 0.9024(19) 0.094(15) Uiso 0.200(8) 1 d PD B 2
H68B H 0.5332 0.4907 0.8646 0.113 Uiso 0.200(8) 1 calc PR B 2
C69B C 0.502(7) 0.3894(13) 0.909(2) 0.10(2) Uiso 0.200(8) 1 d PD B 2
H69B H 0.5420 0.3624 0.8700 0.125 Uiso 0.200(8) 1 calc PR B 2
C70B C 0.462(4) 0.3533(11) 0.9717(16) 0.060(10) Uiso 0.200(8) 1 d PD B 2
H70B H 0.4976 0.3054 0.9824 0.072 Uiso 0.200(8) 1 calc PR B 2
C71B C 0.365(5) 0.3917(12) 1.0178(18) 0.062(9) Uiso 0.200(8) 1 d PD B 2
H71B H 0.3268 0.3675 1.0587 0.075 Uiso 0.200(8) 1 calc PR B 2
C72B C 0.324(4) 0.4636(11) 1.0063(16) 0.083(11) Uiso 0.200(8) 1 d PD B 2
H72B H 0.2481 0.4855 1.0359 0.100 Uiso 0.200(8) 1 calc PR B 2

loop_
_atom_site_aniso_label
_atom_site_aniso_U_11
_atom_site_aniso_U_22
_atom_site_aniso_U_33
_atom_site_aniso_U_23
_atom_site_aniso_U_13
_atom_site_aniso_U_12
S1 0.0556(5) 0.0404(4) 0.1208(8) -0.0047(5) 0.0190(5) 0.0031(4)
C2 0.0559(18) 0.0449(14) 0.0596(19) 0.0015(15) 0.0112(14) 0.0018(16)
N3 0.0562(17) 0.0479(13) 0.105(2) 0.0054(13) 0.0063(15) 0.0067(12)
N4 0.0559(17) 0.0441(13) 0.112(2) 0.0051(14) 0.0071(15) 0.0014(11)
S5 0.0543(5) 0.0437(4) 0.1172(8) 0.0135(4) 0.0134(5) 0.0025(4)
C6 0.055(2) 0.0402(14) 0.076(2) -0.0064(15) 0.0115(17) -0.0002(14)
N7 0.0614(18) 0.0538(15) 0.133(3) 0.0298(16) 0.0155(17) -0.0011(13)
N8 0.0571(17) 0.0483(13) 0.111(2) 0.0163(14) 0.0073(15) 0.0043(12)
S9 0.0569(5) 0.0469(4) 0.0898(7) -0.0059(4) -0.0131(4) 0.0050(4)
C10 0.0499(19) 0.0451(15) 0.077(2) 0.0107(15) -0.0139(17) -0.0002(14)
N11 0.0643(18) 0.0486(14) 0.119(2) -0.0090(15) -0.0140(16) -0.0015(12)
N12 0.0665(19) 0.0498(14) 0.123(3) -0.0178(16) -0.0053(16) 0.0041(12)
S13 0.0543(5) 0.0429(4) 0.1452(9) 0.0088(5) -0.0095(5) 0.0025(4)
C14 0.0533(18) 0.0490(14) 0.058(2) 0.0049(14) -0.0062(14) 0.0064(15)
N15 0.0583(17) 0.0485(13) 0.106(2) 0.0003(14) 0.0032(15) 0.0088(12)
N16 0.0546(17) 0.0456(14) 0.113(2) 0.0026(14) -0.0029(15) -0.0010(11)
N17 0.085(2) 0.0464(14) 0.089(2) 0.0013(15) 0.0067(17) -0.0004(14)
C18 0.082(2) 0.069(2) 0.081(2) 0.016(2) 0.002(2) 0.0233(18)
C19 0.078(2) 0.071(2) 0.070(2) -0.0024(18) -0.0061(17) 0.0122(17)
C20 0.065(2) 0.0502(17) 0.065(2) -0.0029(15) 0.0147(16) -0.0026(14)
C21 0.084(2) 0.0535(18) 0.069(2) 0.0106(16) -0.0013(17) 0.0050(16)
C22 0.086(3) 0.069(2) 0.082(2) -0.006(2) -0.0060(19) -0.0102(18)
C23 0.075(2) 0.066(2) 0.073(2) -0.0012(18) -0.0030(18) -0.0048(17)
C24 0.076(2) 0.072(2) 0.069(2) 0.0022(19) -0.0017(18) 0.0031(19)
C25 0.076(2) 0.0508(18) 0.062(2) -0.0071(16) 0.0041(17) -0.0050(16)
C26 0.093(3) 0.067(2) 0.062(2) -0.0013(17) -0.0058(19) 0.0002(18)
C27 0.099(3) 0.0554(19) 0.075(2) 0.0089(17) 0.001(2) 0.0110(18)
C28 0.105(3) 0.0482(19) 0.094(3) -0.008(2) 0.012(2) -0.0050(18)
C29 0.131(3) 0.067(2) 0.068(2) -0.0095(19) -0.018(2) -0.010(2)
C30 0.104(3) 0.066(2) 0.076(2) 0.0098(18) -0.005(2) 0.0007(19)
N31 0.122(3) 0.0511(16) 0.093(3) 0.0157(18) 0.005(2) -0.0023(18)
C32 0.129(3) 0.065(2) 0.079(2) 0.005(2) 0.000(2) -0.019(2)
C33 0.110(3) 0.058(2) 0.086(3) 0.0133(19) -0.005(2) -0.0063(19)
C34 0.090(3) 0.0530(18) 0.076(2) 0.0094(19) 0.027(2) 0.0036(17)
C35 0.114(3) 0.082(3) 0.076(3) -0.006(2) -0.003(2) -0.017(2)
C36 0.106(3) 0.093(3) 0.089(3) 0.027(2) -0.013(2) 0.007(2)
C37 0.084(3) 0.082(2) 0.088(3) 0.004(2) 0.016(2) -0.005(2)
C38 0.094(3) 0.076(2) 0.090(3) -0.006(2) 0.022(2) -0.014(2)
C39 0.067(2) 0.0503(17) 0.073(2) 0.0035(17) 0.0186(18) 0.0020(15)
C40 0.071(2) 0.069(2) 0.074(2) -0.0018(18) -0.0021(17) -0.0008(17)
C41 0.076(2) 0.064(2) 0.097(3) 0.014(2) 0.002(2) 0.0112(17)
C42 0.077(3) 0.0504(18) 0.121(3) -0.007(2) 0.020(2) -0.0017(18)
C43 0.084(3) 0.092(3) 0.099(3) -0.036(2) 0.010(2) -0.009(2)
C44 0.080(2) 0.087(3) 0.070(2) 0.005(2) -0.0025(19) 0.0059(19)
N45A 0.092(8) 0.023(4) 0.102(12) -0.011(5) 0.015(7) -0.014(5)
C46A 0.114(12) 0.051(6) 0.099(12) 0.003(6) -0.004(8) -0.013(8)
C47A 0.104(6) 0.046(5) 0.042(7) -0.001(4) 0.009(7) -0.009(4)
C48A 0.065(7) 0.058(5) 0.036(9) -0.004(4) 0.012(5) -0.007(4)
C49A 0.095(6) 0.039(4) 0.032(6) -0.012(5) 0.002(5) -0.011(5)
C50A 0.079(8) 0.048(6) 0.080(10) -0.021(6) 0.015(6) 0.007(6)
C51A 0.069(4) 0.049(4) 0.065(5) -0.006(3) 0.002(3) 0.004(3)
C52A 0.065(5) 0.061(5) 0.043(4) -0.006(4) -0.005(3) 0.005(4)
C53A 0.070(8) 0.071(8) 0.042(8) 0.000(5) -0.006(6) 0.012(5)
C54A 0.078(6) 0.037(5) 0.062(7) 0.001(5) -0.010(6) -0.001(5)
C55A 0.079(6) 0.040(7) 0.080(7) -0.006(7) 0.005(5) 0.013(7)
C56A 0.088(9) 0.053(7) 0.076(12) 0.021(5) -0.034(8) -0.007(5)
C57A 0.071(6) 0.056(7) 0.076(8) 0.015(6) -0.007(7) -0.010(6)
C58A 0.063(7) 0.093(12) 0.061(7) 0.010(9) -0.003(5) 0.003(10)
N45B 0.130(16) 0.100(13) 0.051(10) 0.006(8) -0.016(9) 0.009(11)
C46B 0.108(16) 0.063(11) 0.051(8) -0.004(8) 0.031(8) -0.033(11)
C47B 0.092(8) 0.058(8) 0.033(10) -0.006(6) 0.008(8) 0.008(7)
C48B 0.069(9) 0.040(6) 0.035(10) -0.006(5) 0.007(6) -0.006(5)
C49B 0.115(9) 0.077(12) 0.057(8) -0.035(7) 0.001(7) -0.001(9)
C50B 0.143(19) 0.056(8) 0.089(15) 0.004(9) -0.017(10) -0.018(9)
C51B 0.059(5) 0.045(5) 0.055(5) -0.006(4) -0.007(4) 0.007(4)
C52B 0.071(6) 0.063(6) 0.046(6) 0.000(5) 0.002(4) -0.004(4)
C53B 0.062(9) 0.038(7) 0.047(11) -0.005(5) -0.007(6) -0.006(5)
C54B 0.063(7) 0.067(13) 0.083(8) -0.042(9) -0.004(5) 0.004(9)
C55B 0.098(15) 0.034(7) 0.113(17) 0.011(8) -0.032(11) 0.006(9)
C56B 0.077(10) 0.040(6) 0.091(17) 0.011(6) -0.033(11) 0.007(5)
C57B 0.101(9) 0.049(9) 0.068(8) 0.006(7) -0.036(7) -0.009(7)
C58B 0.080(18) 0.043(5) 0.079(17) -0.018(7) -0.016(10) 0.013(8)
N59A 0.092(4) 0.045(2) 0.085(5) -0.004(3) 0.005(4) -0.001(2)
C60A 0.097(4) 0.059(3) 0.076(4) 0.007(3) 0.019(3) 0.002(4)
C61A 0.079(4) 0.047(2) 0.081(4) -0.010(3) 0.010(3) -0.003(3)
C62A 0.060(4) 0.057(3) 0.059(4) 0.001(2) -0.003(3) -0.005(2)
C63A 0.082(4) 0.062(4) 0.063(3) -0.006(3) -0.002(3) 0.005(3)
C64A 0.074(5) 0.064(4) 0.097(6) -0.016(4) 0.003(3) 0.004(4)
C65A 0.070(3) 0.061(3) 0.053(3) 0.003(2) 0.005(2) 0.000(2)
C66A 0.070(3) 0.059(3) 0.062(3) -0.001(2) 0.005(2) 0.000(2)
C67A 0.060(4) 0.054(3) 0.061(4) 0.000(3) -0.008(3) -0.006(2)
C68A 0.083(4) 0.072(3) 0.053(3) 0.006(3) 0.000(2) 0.009(3)
C69A 0.099(6) 0.063(3) 0.087(6) -0.020(3) -0.005(3) 0.021(4)
C70A 0.107(6) 0.050(3) 0.092(5) 0.000(3) -0.037(4) -0.007(3)
C71A 0.140(7) 0.062(4) 0.074(5) 0.010(3) 0.004(4) -0.017(4)
C72A 0.090(4) 0.053(3) 0.075(4) -0.011(3) 0.008(3) -0.009(3)

loop_
_atom_type_symbol
_atom_type_description
_atom_type_scat_dispersion_real
_atom_type_scat_dispersion_imag
_atom_type_scat_source
C C 0.0033 0.0016 'International Tables Vol C Tables 4.2.6.8 and 6.1.1.4'
H H 0.0000 0.0000 'International Tables Vol C Tables 4.2.6.8 and 6.1.1.4'
N N 0.0061 0.0033 'International Tables Vol C Tables 4.2.6.8 and 6.1.1.4'
S S 0.1246 0.1234 'International Tables Vol C Tables 4.2.6.8 and 6.1.1.4'

loop_
_geom_angle_atom_site_label_1
_geom_angle_atom_site_label_2
_geom_angle_atom_site_label_3
_geom_angle
N3 C2 N4 117.0(2)
N3 C2 S1 121.9(2)
N4 C2 S1 121.0(2)
C2 N3 H3A 120.0
C2 N3 H3B 120.0
H3A N3 H3B 120.0
C2 N4 H4A 120.0
C2 N4 H4B 120.0
H4A N4 H4B 120.0
N7 C6 N8 117.0(3)
N7 C6 S5 121.6(2)
N8 C6 S5 121.4(2)
C6 N7 H7A 120.0
C6 N7 H7B 120.0
H7A N7 H7B 120.0
C6 N8 H8A 120.0
C6 N8 H8B 120.0
H8A N8 H8B 120.0
N11 C10 N12 117.4(3)
N11 C10 S9 121.4(3)
N12 C10 S9 121.2(2)
C10 N11 H11A 120.0
C10 N11 H11B 120.0
H11A N11 H11B 120.0
C10 N12 H12A 120.0
C10 N12 H12B 120.0
H12A N12 H12B 120.0
N15 C14 N16 116.6(2)
N15 C14 S13 122.0(3)
N16 C14 S13 121.4(2)
C14 N15 H15A 120.0
C14 N15 H15B 120.0
H15A N15 H15B 120.0
C14 N16 H16A 120.0
C14 N16 H16B 120.0
H16A N16 H16B 120.0
C18 N17 C22 115.2(3)
N17 C18 C19 124.2(3)
N17 C18 H18 117.9
C19 C18 H18 117.9
C18 C19 C20 120.6(3)
C18 C19 H19 119.7
C20 C19 H19 119.7
C21 C20 C19 115.8(3)
C21 C20 C23 126.0(3)
C19 C20 C23 118.2(3)
C20 C21 C22 119.3(3)
C20 C21 H21 120.4
C22 C21 H21 120.4
N17 C22 C21 124.9(3)
N17 C22 H22 117.5
C21 C22 H22 117.5
C24 C23 C20 125.2(3)
C24 C23 H23 117.4
C20 C23 H23 117.4
C23 C24 C25 126.5(3)
C23 C24 H24 116.7
C25 C24 H24 116.7
C30 C25 C26 116.9(3)
C30 C25 C24 124.4(3)
C26 C25 C24 118.8(3)
C27 C26 C25 122.1(3)
C27 C26 H26 119.0
C25 C26 H26 119.0
C28 C27 C26 120.1(3)
C28 C27 H27 119.9
C26 C27 H27 119.9
C27 C28 C29 119.5(3)
C27 C28 H28 120.2
C29 C28 H28 120.2
C30 C29 C28 120.4(3)
C30 C29 H29 119.8
C28 C29 H29 119.8
C29 C30 C25 121.0(3)
C29 C30 H30 119.5
C25 C30 H30 119.5
C32 N31 C36 114.7(3)
N31 C32 C33 124.9(4)
N31 C32 H32 117.5
C33 C32 H32 117.5
C32 C33 C34 121.2(4)
C32 C33 H33 119.4
C34 C33 H33 119.4
C35 C34 C33 115.5(3)
C35 C34 C37 125.4(4)
C33 C34 C37 119.0(4)
C34 C35 C36 119.5(4)
C34 C35 H35 120.3
C36 C35 H35 120.3
N31 C36 C35 124.1(4)
N31 C36 H36 117.9
C35 C36 H36 117.9
C38 C37 C34 127.1(4)
C38 C37 H37A 116.5
C34 C37 H37A 116.5
C37 C38 C39 128.1(4)
C37 C38 H38 115.9
C39 C38 H38 115.9
C44 C39 C40 117.6(3)
C44 C39 C38 116.7(3)
C40 C39 C38 125.6(4)
C41 C40 C39 120.9(3)
C41 C40 H40 119.6
C39 C40 H40 119.6
C42 C41 C40 120.9(3)
C42 C41 H41 119.5
C40 C41 H41 119.5
C41 C42 C43 120.0(3)
C41 C42 H42 120.0
C43 C42 H42 120.0
C42 C43 C44 120.2(4)
C42 C43 H43 119.9
C44 C43 H43 119.9
C39 C44 C43 120.4(4)
C39 C44 H44 119.8
C43 C44 H44 119.8
C50A N45A C46A 117.6(7)
N45A C46A C47A 122.7(8)
N45A C46A H46A 118.7
C47A C46A H46A 118.7
C46A C47A C48A 120.3(8)
C46A C47A H47A 119.8
C48A C47A H47A 119.8
C47A C48A C49A 114.7(7)
C47A C48A C51A 120.3(10)
C49A C48A C51A 124.4(9)
C50A C49A C48A 120.0(7)
C50A C49A H49A 120.0
C48A C49A H49A 120.0
N45A C50A C49A 123.8(8)
N45A C50A H50A 118.1
C49A C50A H50A 118.1
C52A C51A C48A 126.3(7)
C52A C51A H51A 116.9
C48A C51A H51A 116.9
C51A C52A C53A 126.5(9)
C51A C52A H52A 116.7
C53A C52A H52A 116.7
C58A C53A C54A 116.3(7)
C58A C53A C52A 119.8(12)
C54A C53A C52A 123.7(11)
C55A C54A C53A 122.3(8)
C55A C54A H54A 118.9
C53A C54A H54A 118.9
C56A C55A C54A 120.4(8)
C56A C55A H55A 119.8
C54A C55A H55A 119.8
C55A C56A C57A 119.5(8)
C55A C56A H56A 120.3
C57A C56A H56A 120.3
C58A C57A C56A 119.8(8)
C58A C57A H57A 120.1
C56A C57A H57A 120.1
C57A C58A C53A 121.7(8)
C57A C58A H58A 119.2
C53A C58A H58A 119.2
C50B N45B C46B 115.9(9)
N45B C46B C47B 123.3(8)
N45B C46B H46B 118.4
C47B C46B H46B 118.4
C48B C47B C46B 120.9(8)
C48B C47B H47B 119.5
C46B C47B H47B 119.5
C47B C48B C49B 113.8(8)
C47B C48B C51B 123.6(11)
C49B C48B C51B 122.1(12)
C50B C49B C48B 119.7(10)
C50B C49B H49B 120.1
C48B C49B H49B 120.1
N45B C50B C49B 124.7(11)
N45B C50B H50B 117.7
C49B C50B H50B 117.7
C52B C51B C48B 128.2(9)
C52B C51B H51B 115.9
C48B C51B H51B 115.9
C51B C52B C53B 127.4(10)
C51B C52B H52B 116.3
C53B C52B H52B 116.3
C58B C53B C54B 115.7(8)
C58B C53B C52B 121.2(13)
C54B C53B C52B 123.1(13)
C55B C54B C53B 122.2(9)
C55B C54B H54B 118.9
C53B C54B H54B 118.9
C56B C55B C54B 120.9(10)
C56B C55B H55B 119.6
C54B C55B H55B 119.6
C55B C56B C57B 119.2(9)
C55B C56B H56B 120.4
C57B C56B H56B 120.4
C58B C57B C56B 119.5(9)
C58B C57B H57B 120.3
C56B C57B H57B 120.3
C57B C58B C53B 122.5(9)
C57B C58B H58B 118.8
C53B C58B H58B 118.8
C64A N59A C60A 116.1(4)
N59A C60A C61A 123.3(4)
N59A C60A H60A 118.3
C61A C60A H60A 118.3
C62A C61A C60A 120.4(4)
C62A C61A H61A 119.8
C60A C61A H61A 119.8
C61A C62A C63A 115.3(4)
C61A C62A C65A 123.7(5)
C63A C62A C65A 121.0(6)
C64A C63A C62A 120.0(5)
C64A C63A H63A 120.0
C62A C63A H63A 120.0
N59A C64A C63A 124.8(5)
N59A C64A H64A 117.6
C63A C64A H64A 117.6
C66A C65A C62A 126.6(4)
C66A C65A H65A 116.7
C62A C65A H65A 116.7
C65A C66A C67A 128.0(4)
C65A C66A H66A 116.0
C67A C66A H66A 116.0
C68A C67A C72A 116.6(3)
C68A C67A C66A 119.8(5)
C72A C67A C66A 123.6(5)
C67A C68A C69A 121.0(5)
C67A C68A H68A 119.5
C69A C68A H68A 119.5
C70A C69A C68A 121.3(6)
C70A C69A H69A 119.4
C68A C69A H69A 119.4
C71A C70A C69A 117.9(6)
C71A C70A H70A 121.0
C69A C70A H70A 121.0
C72A C71A C70A 121.9(6)
C72A C71A H71A 119.1
C70A C71A H71A 119.1
C71A C72A C67A 121.1(5)
C71A C72A H72A 119.4
C67A C72A H72A 119.4
C64B N59B C60B 115.4(12)
N59B C60B C61B 123.5(12)
N59B C60B H60B 118.3
C61B C60B H60B 118.3
C62B C61B C60B 120.1(11)
C62B C61B H61B 120.0
C60B C61B H61B 120.0
C61B C62B C63B 115.3(9)
C61B C62B C65B 122.6(14)
C63B C62B C65B 122.1(13)
C62B C63B C64B 120.0(11)
C62B C63B H63B 120.0
C64B C63B H63B 120.0
N59B C64B C63B 124.6(12)
N59B C64B H64B 117.7
C63B C64B H64B 117.7
C66B C65B C62B 130.0(13)
C66B C65B H65B 115.0
C62B C65B H65B 115.0
C65B C66B C67B 133.4(13)
C65B C66B H66B 113.3
C67B C66B H66B 113.3
C68B C67B C72B 114.9(10)
C68B C67B C66B 122.0(13)
C72B C67B C66B 123.1(13)
C67B C68B C69B 121.7(12)
C67B C68B H68B 119.1
C69B C68B H68B 119.1
C70B C69B C68B 120.8(15)
C70B C69B H69B 119.6
C68B C69B H69B 119.6
C71B C70B C69B 115.9(13)
C71B C70B H70B 122.0
C69B C70B H70B 122.0
C72B C71B C70B 122.7(12)
C72B C71B H71B 118.7
C70B C71B H71B 118.7
C71B C72B C67B 121.4(12)
C71B C72B H72B 119.3
C67B C72B H72B 119.3

loop_
_geom_bond_atom_site_label_1
_geom_bond_atom_site_label_2
_geom_bond_distance
S1 C2 1.693(3)
C2 N3 1.317(4)
C2 N4 1.323(4)
N3 H3A 0.8600
N3 H3B 0.8600
N4 H4A 0.8600
N4 H4B 0.8600
S5 C6 1.688(3)
C6 N7 1.322(4)
C6 N8 1.324(4)
N7 H7A 0.8600
N7 H7B 0.8600
N8 H8A 0.8600
N8 H8B 0.8600
S9 C10 1.693(3)
C10 N11 1.326(4)
C10 N12 1.327(4)
N11 H11A 0.8600
N11 H11B 0.8600
N12 H12A 0.8600
N12 H12B 0.8600
S13 C14 1.681(3)
C14 N15 1.325(4)
C14 N16 1.331(4)
N15 H15A 0.8600
N15 H15B 0.8600
N16 H16A 0.8600
N16 H16B 0.8600
N17 C18 1.322(4)
N17 C22 1.323(4)
C18 C19 1.364(5)
C18 H18 0.9300
C19 C20 1.381(4)
C19 H19 0.9300
C20 C21 1.377(5)
C20 C23 1.476(4)
C21 C22 1.378(4)
C21 H21 0.9300
C22 H22 0.9300
C23 C24 1.281(4)
C23 H23 0.9300
C24 C25 1.480(4)
C24 H24 0.9300
C25 C30 1.387(5)
C25 C26 1.388(4)
C26 C27 1.366(4)
C26 H26 0.9300
C27 C28 1.354(5)
C27 H27 0.9300
C28 C29 1.381(5)
C28 H28 0.9300
C29 C30 1.370(5)
C29 H29 0.9300
C30 H30 0.9300
N31 C32 1.311(5)
N31 C36 1.316(5)
C32 C33 1.343(5)
C32 H32 0.9300
C33 C34 1.368(5)
C33 H33 0.9300
C34 C35 1.354(5)
C34 C37 1.498(5)
C35 C36 1.398(5)
C35 H35 0.9300
C36 H36 0.9300
C37 C38 1.237(5)
C37 H37A 0.9300
C38 C39 1.472(5)
C38 H38 0.9300
C39 C44 1.384(5)
C39 C40 1.390(4)
C40 C41 1.363(4)
C40 H40 0.9300
C41 C42 1.352(5)
C41 H41 0.9300
C42 C43 1.359(5)
C42 H42 0.9300
C43 C44 1.387(5)
C43 H43 0.9300
C44 H44 0.9300
N45A C50A 1.306(9)
N45A C46A 1.335(9)
C46A C47A 1.387(9)
C46A H46A 0.9300
C47A C48A 1.392(9)
C47A H47A 0.9300
C48A C49A 1.409(9)
C48A C51A 1.466(7)
C49A C50A 1.381(9)
C49A H49A 0.9300
C50A H50A 0.9300
C51A C52A 1.313(6)
C51A H51A 0.9300
C52A C53A 1.467(8)
C52A H52A 0.9300
C53A C58A 1.393(10)
C53A C54A 1.393(9)
C54A C55A 1.369(9)
C54A H54A 0.9300
C55A C56A 1.360(11)
C55A H55A 0.9300
C56A C57A 1.388(10)
C56A H56A 0.9300
C57A C58A 1.378(9)
C57A H57A 0.9300
C58A H58A 0.9300
N45B C50B 1.310(10)
N45B C46B 1.337(9)
C46B C47B 1.389(10)
C46B H46B 0.9300
C47B C48B 1.386(10)
C47B H47B 0.9300
C48B C49B 1.414(9)
C48B C51B 1.462(7)
C49B C50B 1.380(10)
C49B H49B 0.9300
C50B H50B 0.9300
C51B C52B 1.315(7)
C51B H51B 0.9300
C52B C53B 1.469(8)
C52B H52B 0.9300
C53B C58B 1.394(11)
C53B C54B 1.397(9)
C54B C55B 1.368(10)
C54B H54B 0.9300
C55B C56B 1.361(11)
C55B H55B 0.9300
C56B C57B 1.389(11)
C56B H56B 0.9300
C57B C58B 1.380(10)
C57B H57B 0.9300
C58B H58B 0.9300
N59A C64A 1.304(7)
N59A C60A 1.326(7)
C60A C61A 1.391(7)
C60A H60A 0.9300
C61A C62A 1.381(8)
C61A H61A 0.9300
C62A C63A 1.382(7)
C62A C65A 1.456(5)
C63A C64A 1.381(7)
C63A H63A 0.9300
C64A H64A 0.9300
C65A C66A 1.302(5)
C65A H65A 0.9300
C66A C67A 1.480(5)
C66A H66A 0.9300
C67A C68A 1.377(9)
C67A C72A 1.404(8)
C68A C69A 1.381(8)
C68A H68A 0.9300
C69A C70A 1.366(7)
C69A H69A 0.9300
C70A C71A 1.363(6)
C70A H70A 0.9300
C71A C72A 1.355(7)
C71A H71A 0.9300
C72A H72A 0.9300
N59B C64B 1.304(11)
N59B C60B 1.327(11)
C60B C61B 1.388(11)
C60B H60B 0.9300
C61B C62B 1.379(11)
C61B H61B 0.9300
C62B C63B 1.382(10)
C62B C65B 1.447(9)
C63B C64B 1.383(10)
C63B H63B 0.9300
C64B H64B 0.9300
C65B C66B 1.296(9)
C65B H65B 0.9300
C66B C67B 1.479(9)
C66B H66B 0.9300
C67B C68B 1.378(12)
C67B C72B 1.406(11)
C68B C69B 1.386(11)
C68B H68B 0.9300
C69B C70B 1.372(11)
C69B H69B 0.9300
C70B C71B 1.366(10)
C70B H70B 0.9300
C71B C72B 1.353(11)
C71B H71B 0.9300
C72B H72B 0.9300
